data_7028360
loop_
_publ_author_name
'Nagapradeep, N.'
'Venkatesh, V.'
'Tripathi, S. K.'
'Verma, Sandeep'

_publ_section_title
;
 Guanine-copper coordination polymers: crystal analysis and application as
 thin film precursors.
;
_journal_issue 4
_journal_name_full 'Dalton transactions (Cambridge, England : 2003)'
_journal_page_first 1744
_journal_page_last 1752
_journal_paper_doi 10.1039/c3dt52415a
_journal_volume 43
_journal_year 2014
_chemical_formula_moiety 'C16 H14 Br4 Cu3 N10 O2'
_chemical_formula_sum 'C16 H14 Br4 Cu3 N10 O2'
_chemical_formula_weight 888.63
_chemical_name_common 9-propargylguanine+CuBr2
_chemical_name_systematic
;
?
;
_space_group_IT_number 14
_symmetry_cell_setting monoclinic
_symmetry_space_group_name_Hall '-P 2ybc'
_symmetry_space_group_name_H-M 'P 1 21/c 1'
_atom_sites_solution_hydrogens geom
_atom_sites_solution_primary direct
_atom_sites_solution_secondary difmap
_audit_creation_method SHELXL-97
_cell_angle_alpha 90.00
_cell_angle_beta 93.877(3)
_cell_angle_gamma 90.00
_cell_formula_units_Z 2
_cell_length_a 8.0201(12)
_cell_length_b 19.173(3)
_cell_length_c 7.3148(11)
_cell_measurement_reflns_used 2177
_cell_measurement_temperature 100(2)
_cell_measurement_theta_max 26.00
_cell_measurement_theta_min 2.12
_cell_volume 1122.2(3)
_computing_cell_refinement 'SMART 5.628 (Bruker, 2003)'
_computing_data_collection 'SMART 5.628 (Bruker, 2003)'
_computing_data_reduction 'SAINT+ 6.45 (Bruker, 2003)'
_computing_molecular_graphics 'diamond 3.1d'
_computing_publication_material 'WinGX publication routines (Farrugia, 1999)'
_computing_structure_refinement 'SHELXL-97 (Sheldrick, 1997)'
_computing_structure_solution Sir92
_diffrn_ambient_temperature 100(2)
_diffrn_measured_fraction_theta_full 0.993
_diffrn_measured_fraction_theta_max 0.993
_diffrn_radiation_monochromator graphite
_diffrn_radiation_source 'fine-focus sealed tube'
_diffrn_radiation_type MoK\a
_diffrn_radiation_wavelength 0.71073
_diffrn_reflns_av_R_equivalents 0.0364
_diffrn_reflns_av_sigmaI/netI 0.0391
_diffrn_reflns_limit_h_max 9
_diffrn_reflns_limit_h_min -8
_diffrn_reflns_limit_k_max 20
_diffrn_reflns_limit_k_min -23
_diffrn_reflns_limit_l_max 8
_diffrn_reflns_limit_l_min -9
_diffrn_reflns_number 6061
_diffrn_reflns_theta_full 26.00
_diffrn_reflns_theta_max 26.00
_diffrn_reflns_theta_min 2.12
_exptl_absorpt_coefficient_mu 9.979
_exptl_absorpt_correction_T_max 0.2402
_exptl_absorpt_correction_T_min 0.2074
_exptl_absorpt_correction_type psi-scan
_exptl_absorpt_process_details '(North et al., 1968)'
_exptl_crystal_colour 'dark green'
_exptl_crystal_density_diffrn 2.630
_exptl_crystal_density_method 'not measured'
_exptl_crystal_description needle
_exptl_crystal_F_000 846
_exptl_crystal_size_max 0.23
_exptl_crystal_size_mid 0.21
_exptl_crystal_size_min 0.20
_refine_diff_density_max 3.406
_refine_diff_density_min -2.938
_refine_diff_density_rms 0.366
_refine_ls_extinction_method none
_refine_ls_goodness_of_fit_ref 1.140
_refine_ls_hydrogen_treatment constr
_refine_ls_matrix_type full
_refine_ls_number_parameters 160
_refine_ls_number_reflns 2177
_refine_ls_number_restraints 0
_refine_ls_restrained_S_all 1.140
_refine_ls_R_factor_all 0.0718
_refine_ls_R_factor_gt 0.0647
_refine_ls_shift/su_max 0.000
_refine_ls_shift/su_mean 0.000
_refine_ls_structure_factor_coef Fsqd
_refine_ls_weighting_details 'calc w=1/[\s^2^(Fo^2^)+(0.1040P)^2^+23.5270P] where P=(Fo^2^+2Fc^2^)/3'
_refine_ls_weighting_scheme calc
_refine_ls_wR_factor_gt 0.1929
_refine_ls_wR_factor_ref 0.1999
_reflns_number_gt 1890
_reflns_number_total 2177
_reflns_threshold_expression >2sigma(I)
_cod_data_source_file c3dt52415a.txt
_cod_data_source_block Complex2
_cod_original_sg_symbol_H-M ' P 21/c '
_cod_database_code 7028360

loop_
_symmetry_equiv_pos_as_xyz
'x, y, z'
'-x, y+1/2, -z+1/2'
'-x, -y, -z'
'x, -y-1/2, z-1/2'

loop_
_atom_site_label
_atom_site_type_symbol
_atom_site_fract_x
_atom_site_fract_y
_atom_site_fract_z
_atom_site_U_iso_or_equiv
_atom_site_adp_type
_atom_site_occupancy
_atom_site_symmetry_multiplicity
_atom_site_calc_flag
_atom_site_refinement_flags
Cu2 Cu 0.0000 0.0000 0.0000 0.0085(4) Uani 1 2 d S
Cu1 Cu 0.54743(14) 0.23229(6) 0.46233(15) 0.0128(3) Uani 1 1 d .
Br1 Br 0.75229(12) 0.23603(6) 0.73002(14) 0.0224(3) Uani 1 1 d .
Br2 Br -0.09315(15) -0.06096(6) 0.26469(16) 0.0328(4) Uani 1 1 d .
O6 O 0.3685(9) -0.0445(3) 0.1005(9) 0.0156(14) Uani 1 1 d .
N2 N 0.7412(10) 0.0839(4) 0.4724(11) 0.0159(16) Uani 1 1 d .
H2A H 0.7695 0.1193 0.5398 0.019 Uiso 1 1 calc R
H2B H 0.8125 0.0514 0.4560 0.019 Uiso 1 1 calc R
N1 N 0.5465(10) 0.0217(4) 0.2914(10) 0.0106(15) Uani 1 1 d .
H1 H 0.6229 -0.0096 0.2859 0.013 Uiso 1 1 calc R
N9 N 0.1870(9) 0.1595(4) 0.3379(10) 0.0090(14) Uani 1 1 d .
N3 N 0.4788(9) 0.1302(4) 0.4206(9) 0.0076(14) Uani 1 1 d .
C2 C 0.5869(11) 0.0795(5) 0.3936(12) 0.0119(17) Uani 1 1 d .
C4 C 0.3242(11) 0.1176(4) 0.3367(11) 0.0097(17) Uani 1 1 d .
C6 C 0.3933(12) 0.0080(5) 0.1945(12) 0.0134(18) Uani 1 1 d .
C10 C 0.3062(11) 0.2707(4) 0.4430(12) 0.0098(17) Uani 1 1 d .
C9 C 0.1658(11) 0.2219(5) 0.4537(12) 0.0104(17) Uani 1 1 d .
H9A H 0.0624 0.2453 0.4140 0.012 Uiso 1 1 calc R
H9B H 0.1581 0.2074 0.5799 0.012 Uiso 1 1 calc R
N7 N 0.1123(9) 0.0692(4) 0.1613(10) 0.0110(15) Uani 1 1 d .
C8 C 0.0617(11) 0.1279(5) 0.2300(11) 0.0118(17) Uani 1 1 d .
H8 H -0.0455 0.1459 0.2086 0.014 Uiso 1 1 calc R
C5 C 0.2778(12) 0.0619(4) 0.2284(11) 0.0112(18) Uani 1 1 d .
C11 C 0.3988(12) 0.3206(5) 0.4372(13) 0.0151(18) Uani 1 1 d .
H11 H 0.4697 0.3589 0.4328 0.018 Uiso 1 1 calc R

loop_
_atom_site_aniso_label
_atom_site_aniso_U_11
_atom_site_aniso_U_22
_atom_site_aniso_U_33
_atom_site_aniso_U_23
_atom_site_aniso_U_13
_atom_site_aniso_U_12
Cu2 0.0056(7) 0.0084(7) 0.0110(7) -0.0043(5) -0.0031(5) -0.0018(5)
Cu1 0.0099(6) 0.0091(6) 0.0188(6) -0.0016(4) -0.0023(4) -0.0006(4)
Br1 0.0183(6) 0.0288(6) 0.0198(6) -0.0040(4) -0.0007(4) -0.0021(4)
Br2 0.0320(7) 0.0321(7) 0.0336(7) -0.0018(5) -0.0026(5) 0.0009(5)
O6 0.026(4) 0.008(3) 0.014(3) -0.004(2) 0.001(3) -0.001(3)
N2 0.016(4) 0.012(4) 0.019(4) -0.001(3) -0.002(3) 0.004(3)
N1 0.015(4) 0.006(3) 0.011(4) 0.003(3) 0.003(3) 0.004(3)
N9 0.006(3) 0.010(4) 0.012(4) -0.005(3) 0.000(3) -0.003(3)
N3 0.007(3) 0.008(3) 0.008(3) -0.001(3) 0.000(3) 0.002(3)
C2 0.012(4) 0.012(4) 0.011(4) 0.007(3) 0.003(3) 0.000(3)
C4 0.014(4) 0.007(4) 0.008(4) 0.000(3) 0.004(3) -0.002(3)
C6 0.021(5) 0.008(4) 0.011(4) 0.003(3) 0.003(4) -0.001(3)
C10 0.013(4) 0.007(4) 0.008(4) -0.003(3) -0.005(3) 0.002(3)
C9 0.009(4) 0.010(4) 0.012(4) -0.007(3) 0.000(3) -0.003(3)
N7 0.011(4) 0.011(4) 0.011(4) 0.001(3) -0.001(3) -0.002(3)
C8 0.010(4) 0.017(5) 0.008(4) -0.006(3) 0.001(3) -0.003(3)
C5 0.020(5) 0.008(4) 0.006(4) 0.003(3) 0.004(3) -0.004(3)
C11 0.016(4) 0.012(4) 0.017(4) 0.000(4) -0.001(4) 0.004(4)

loop_
_atom_type_symbol
_atom_type_description
_atom_type_scat_dispersion_real
_atom_type_scat_dispersion_imag
_atom_type_scat_source
O O 0.0106 0.0060 'International Tables Vol C Tables 4.2.6.8 and 6.1.1.4'
Cu Cu 0.3201 1.2651 'International Tables Vol C Tables 4.2.6.8 and 6.1.1.4'
C C 0.0033 0.0016 'International Tables Vol C Tables 4.2.6.8 and 6.1.1.4'
N N 0.0061 0.0033 'International Tables Vol C Tables 4.2.6.8 and 6.1.1.4'
Br Br -0.2901 2.4595 'International Tables Vol C Tables 4.2.6.8 and 6.1.1.4'
H H 0.0000 0.0000 'International Tables Vol C Tables 4.2.6.8 and 6.1.1.4'

loop_
_geom_angle_atom_site_label_1
_geom_angle_atom_site_label_2
_geom_angle_atom_site_label_3
_geom_angle
_geom_angle_site_symmetry_1
_geom_angle_site_symmetry_3
N7 Cu2 N7 180.0(5) 3 .
N7 Cu2 Br2 90.0(2) 3 .
N7 Cu2 Br2 90.0(2) . .
N7 Cu2 Br2 90.0(2) 3 3
N7 Cu2 Br2 90.0(2) . 3
Br2 Cu2 Br2 180.00(7) . 3
N3 Cu1 C10 95.1(3) . .
N3 Cu1 C11 128.3(3) . .
C10 Cu1 C11 34.1(4) . .
N3 Cu1 Br1 107.7(2) . .
C10 Cu1 Br1 127.8(2) . .
C11 Cu1 Br1 113.2(3) . .
N3 Cu1 Br1 108.1(2) . 4_565
C10 Cu1 Br1 121.2(3) . 4_565
C11 Cu1 Br1 98.1(3) . 4_565
Br1 Cu1 Br1 95.66(5) . 4_565
Cu1 Br1 Cu1 96.47(5) . 4_566
C2 N1 C6 126.7(8) . .
C4 N9 C8 107.1(7) . .
C4 N9 C9 127.1(7) . .
C8 N9 C9 125.2(7) . .
C2 N3 C4 112.6(7) . .
C2 N3 Cu1 123.4(6) . .
C4 N3 Cu1 117.6(6) . .
N3 C2 N2 119.1(9) . .
N3 C2 N1 123.0(8) . .
N2 C2 N1 117.9(8) . .
N9 C4 N3 126.8(8) . .
N9 C4 C5 106.1(8) . .
N3 C4 C5 127.0(8) . .
O6 C6 N1 122.7(9) . .
O6 C6 C5 127.7(9) . .
N1 C6 C5 109.6(8) . .
C11 C10 C9 167.5(9) . .
C11 C10 Cu1 73.2(6) . .
C9 C10 Cu1 119.1(6) . .
C10 C9 N9 111.4(7) . .
C8 N7 C5 105.3(7) . .
C8 N7 Cu2 132.3(6) . .
C5 N7 Cu2 122.3(6) . .
N7 C8 N9 111.5(8) . .
C4 C5 N7 110.0(8) . .
C4 C5 C6 121.0(9) . .
N7 C5 C6 129.0(8) . .
C10 C11 Cu1 72.7(6) . .

loop_
_geom_bond_atom_site_label_1
_geom_bond_atom_site_label_2
_geom_bond_distance
_geom_bond_site_symmetry_2
Cu2 N7 1.955(7) 3
Cu2 N7 1.955(7) .
Cu2 Br2 2.4225(13) .
Cu2 Br2 2.4225(13) 3
Cu1 N3 2.050(7) .
Cu1 C10 2.066(9) .
Cu1 C11 2.073(9) .
Cu1 Br1 2.4706(15) .
Cu1 Br1 2.5166(15) 4_565
Br1 Cu1 2.5166(15) 4_566
O6 C6 1.227(11) .
N2 C2 1.332(12) .
N1 C2 1.364(12) .
N1 C6 1.401(12) .
N9 C4 1.364(12) .
N9 C8 1.376(11) .
N9 C9 1.481(11) .
N3 C2 1.326(12) .
N3 C4 1.367(11) .
C4 C5 1.365(12) .
C6 C5 1.421(13) .
C10 C11 1.214(14) .
C10 C9 1.471(12) .
N7 C8 1.308(12) .
N7 C5 1.391(12) .
